data_2017418
loop_
_publ_author_name
'Cerna, Jorge'
'Bern\`es, Sylvain'
'Ca\~nizo, Adriana'
'Eyler, Nora'

_publ_section_title
;
 3,3,6,6,9,9-Hexaethyl-1,2,4,5,7,8-hexaoxacyclononane at 296 K
;
_journal_coeditor_code UK3010
_journal_issue 11
_journal_name_full 'Acta Crystallographica Section C'
_journal_page_first o562
_journal_page_last o564
_journal_paper_doi 10.1107/S0108270109039833
_journal_volume 65
_journal_year 2009
_chemical_formula_iupac 'C15 H30 O6'
_chemical_formula_moiety 'C15 H30 O6'
_chemical_formula_sum 'C15 H30 O6'
_chemical_formula_weight 306.39
_chemical_melting_point_gt 332
_chemical_melting_point_lt 333
_chemical_name_common 'Diethyl ketone triperoxide'
_chemical_name_systematic
;
3,3,6,6,9,9-Hexaethyl-1,2,4,5,7,8-hexaoxacyclononane
;
_space_group_IT_number 14
_symmetry_cell_setting monoclinic
_symmetry_space_group_name_Hall '-P 2ybc'
_symmetry_space_group_name_H-M 'P 1 21/c 1'
_atom_sites_solution_hydrogens geom
_atom_sites_solution_primary direct
_atom_sites_solution_secondary difmap
_audit_creation_method SHELXL97
_cell_angle_alpha 90.00
_cell_angle_beta 91.796(10)
_cell_angle_gamma 90.00
_cell_formula_units_Z 8
_cell_length_a 10.4545(12)
_cell_length_b 10.859(3)
_cell_length_c 32.168(5)
_cell_measurement_reflns_used 68
_cell_measurement_temperature 296.0(10)
_cell_measurement_theta_max 12.52
_cell_measurement_theta_min 4.66
_cell_volume 3650.1(12)
_computing_cell_refinement 'XSCANS (Siemens, 1996)'
_computing_data_collection 'XSCANS (Siemens, 1996)'
_computing_data_reduction 'XSCANS (Siemens, 1996)'
_computing_molecular_graphics
;
SHELXTL (Sheldrick, 2008) and Mercury (Version 2.0; Macrae <i>et al.</i>,
2006)
;
_computing_publication_material 'SHELXL97 (Sheldrick, 2008)'
_computing_structure_refinement 'SHELXL97 (Sheldrick, 2008)'
_computing_structure_solution 'SHELXS97 (Sheldrick, 2008)'
_diffrn_ambient_temperature 296.0(10)
_diffrn_measured_fraction_theta_full 0.997
_diffrn_measured_fraction_theta_max 0.997
_diffrn_measurement_device_type 'Siemens P4'
_diffrn_measurement_method \w
_diffrn_radiation_monochromator graphite
_diffrn_radiation_source 'fine-focus sealed tube'
_diffrn_radiation_type MoK\a
_diffrn_radiation_wavelength 0.71073
_diffrn_reflns_av_R_equivalents 0.0451
_diffrn_reflns_av_sigmaI/netI 0.0391
_diffrn_reflns_limit_h_max 5
_diffrn_reflns_limit_h_min -12
_diffrn_reflns_limit_k_max 12
_diffrn_reflns_limit_k_min -11
_diffrn_reflns_limit_l_max 38
_diffrn_reflns_limit_l_min -38
_diffrn_reflns_number 17260
_diffrn_reflns_theta_full 25.03
_diffrn_reflns_theta_max 25.03
_diffrn_reflns_theta_min 1.95
_diffrn_standards_decay_% >50
_diffrn_standards_interval_count 97
_diffrn_standards_number 3
_exptl_absorpt_coefficient_mu 0.085
_exptl_absorpt_correction_type none
_exptl_crystal_colour colourless
_exptl_crystal_density_diffrn 1.115
_exptl_crystal_density_method 'not measured'
_exptl_crystal_description needle
_exptl_crystal_F_000 1344
_exptl_crystal_size_max 0.6
_exptl_crystal_size_mid 0.4
_exptl_crystal_size_min 0.3
_refine_diff_density_max 0.148
_refine_diff_density_min -0.145
_refine_ls_extinction_coef 0.0046(4)
_refine_ls_extinction_expression Fc^*^=kFc[1+0.001xFc^2^\l^3^/sin(2\q)]^-1/4^
_refine_ls_extinction_method 'SHELXL97 (Sheldrick, 2008)'
_refine_ls_goodness_of_fit_ref 1.031
_refine_ls_hydrogen_treatment constr
_refine_ls_matrix_type full
_refine_ls_number_parameters 392
_refine_ls_number_reflns 6424
_refine_ls_number_restraints 0
_refine_ls_restrained_S_all 1.031
_refine_ls_R_factor_all 0.0646
_refine_ls_R_factor_gt 0.0395
_refine_ls_shift/su_max 0.001
_refine_ls_shift/su_mean 0.000
_refine_ls_structure_factor_coef Fsqd
_refine_ls_weighting_details 'calc w = 1/[\s^2^(Fo^2^)+(0.0440P)^2^+0.5376P] where P=(Fo^2^+2Fc^2^)/3'
_refine_ls_weighting_scheme calc
_refine_ls_wR_factor_gt 0.0978
_refine_ls_wR_factor_ref 0.1119
_reflns_number_gt 4356
_reflns_number_total 6424
_reflns_threshold_expression I>2\s(I)
_cod_data_source_file uk3010.cif
_cod_data_source_block I
_cod_original_cell_volume 3650.0(12)
_cod_original_sg_symbol_H-M 'P 21/c'
_cod_database_code 2017418
_cod_database_fobs_code 2017418

loop_
_symmetry_equiv_pos_as_xyz
'x, y, z'
'-x, y+1/2, -z+1/2'
'-x, -y, -z'
'x, -y-1/2, z-1/2'

loop_
_atom_site_type_symbol
_atom_site_label
_atom_site_fract_x
_atom_site_fract_y
_atom_site_fract_z
_atom_site_U_iso_or_equiv
_atom_site_adp_type
_atom_site_calc_flag
_atom_site_refinement_flags
_atom_site_occupancy
_atom_site_disorder_assembly
_atom_site_disorder_group
O O1 0.57682(11) 0.42338(11) 0.67141(4) 0.0569(3) Uani d . 1 . .
O O2 0.64392(11) 0.30702(11) 0.68168(4) 0.0580(3) Uani d . 1 . .
O O3 0.67111(10) 0.37723(11) 0.75086(4) 0.0575(3) Uani d . 1 . .
O O4 0.57335(10) 0.28663(11) 0.76263(4) 0.0566(3) Uani d . 1 . .
O O5 0.41644(11) 0.42489(11) 0.73694(3) 0.0560(3) Uani d . 1 . .
O O6 0.39324(11) 0.34037(11) 0.70158(3) 0.0572(3) Uani d . 1 . .
C C1 0.44428(16) 0.39613(17) 0.66591(5) 0.0536(4) Uani d . 1 . .
C C2 0.41999(19) 0.29785(19) 0.63246(5) 0.0679(5) Uani d . 1 . .
H H2A 0.4582 0.2209 0.6419 0.081 Uiso calc R 1 . .
H H2B 0.3285 0.2847 0.6290 0.081 Uiso calc R 1 . .
C C3 0.4734(3) 0.3313(2) 0.59054(6) 0.0929(7) Uani d . 1 . .
H H3A 0.4630 0.2628 0.5718 0.139 Uiso calc R 1 . .
H H3B 0.5627 0.3507 0.5940 0.139 Uiso calc R 1 . .
H H3C 0.4283 0.4014 0.5793 0.139 Uiso calc R 1 . .
C C4 0.38639(17) 0.52195(18) 0.65660(6) 0.0625(5) Uani d . 1 . .
H H4A 0.4094 0.5774 0.6793 0.075 Uiso calc R 1 . .
H H4B 0.4233 0.5543 0.6316 0.075 Uiso calc R 1 . .
C C5 0.24196(19) 0.5203(2) 0.65079(7) 0.0838(7) Uani d . 1 . .
H H5A 0.2112 0.6030 0.6470 0.126 Uiso calc R 1 . .
H H5B 0.2046 0.4850 0.6749 0.126 Uiso calc R 1 . .
H H5C 0.2186 0.4720 0.6268 0.126 Uiso calc R 1 . .
C C6 0.73208(15) 0.33097(17) 0.71521(5) 0.0549(4) Uani d . 1 . .
C C7 0.82448(18) 0.4350(2) 0.70541(6) 0.0697(5) Uani d . 1 . .
H H7A 0.7769 0.5116 0.7033 0.084 Uiso calc R 1 . .
H H7B 0.8865 0.4432 0.7283 0.084 Uiso calc R 1 . .
C C8 0.8955(2) 0.4155(3) 0.66541(8) 0.1025(8) Uani d . 1 . .
H H8A 0.9405 0.4894 0.6585 0.154 Uiso calc R 1 . .
H H8B 0.8354 0.3954 0.6433 0.154 Uiso calc R 1 . .
H H8C 0.9556 0.3492 0.6692 0.154 Uiso calc R 1 . .
C C9 0.79281(18) 0.20506(19) 0.72283(6) 0.0666(5) Uani d . 1 . .
H H9A 0.7258 0.1463 0.7286 0.080 Uiso calc R 1 . .
H H9B 0.8334 0.1787 0.6976 0.080 Uiso calc R 1 . .
C C10 0.8909(2) 0.2024(3) 0.75826(8) 0.1013(8) Uani d . 1 . .
H H10A 0.9168 0.1189 0.7635 0.152 Uiso calc R 1 . .
H H10B 0.8542 0.2362 0.7828 0.152 Uiso calc R 1 . .
H H10C 0.9640 0.2504 0.7510 0.152 Uiso calc R 1 . .
C C11 0.46000(15) 0.35313(17) 0.77143(5) 0.0527(4) Uani d . 1 . .
C C12 0.48267(18) 0.45023(18) 0.80509(5) 0.0621(5) Uani d . 1 . .
H H12A 0.5406 0.5122 0.7948 0.075 Uiso calc R 1 . .
H H12B 0.4021 0.4904 0.8105 0.075 Uiso calc R 1 . .
C C13 0.5383(2) 0.3983(2) 0.84564(6) 0.0881(7) Uani d . 1 . .
H H13A 0.5527 0.4642 0.8652 0.132 Uiso calc R 1 . .
H H13B 0.6180 0.3579 0.8405 0.132 Uiso calc R 1 . .
H H13C 0.4794 0.3402 0.8568 0.132 Uiso calc R 1 . .
C C14 0.36694(16) 0.25044(18) 0.78204(6) 0.0622(5) Uani d . 1 . .
H H14A 0.3626 0.1919 0.7593 0.075 Uiso calc R 1 . .
H H14B 0.3994 0.2073 0.8066 0.075 Uiso calc R 1 . .
C C15 0.23330(19) 0.2970(2) 0.78999(9) 0.0988(8) Uani d . 1 . .
H H15A 0.1775 0.2283 0.7944 0.148 Uiso calc R 1 . .
H H15B 0.2022 0.3436 0.7664 0.148 Uiso calc R 1 . .
H H15C 0.2355 0.3486 0.8142 0.148 Uiso calc R 1 . .
O O21 0.81301(11) 0.12670(12) 0.41802(3) 0.0573(3) Uani d . 1 . .
O O22 0.89907(11) 0.02031(11) 0.42479(3) 0.0563(3) Uani d . 1 . .
O O23 1.06812(12) 0.14682(12) 0.40392(4) 0.0637(3) Uani d . 1 . .
O O24 1.11347(11) 0.15049(11) 0.44775(4) 0.0602(3) Uani d . 1 . .
O O25 0.95525(11) 0.29950(11) 0.46059(4) 0.0604(3) Uani d . 1 . .
O O26 0.88545(11) 0.20421(11) 0.48317(3) 0.0551(3) Uani d . 1 . .
C C21 0.77720(15) 0.16837(17) 0.45789(5) 0.0514(4) Uani d . 1 . .
C C22 0.71799(17) 0.06752(17) 0.48385(5) 0.0573(5) Uani d . 1 . .
H H22A 0.7851 0.0122 0.4938 0.069 Uiso calc R 1 . .
H H22B 0.6800 0.1046 0.5079 0.069 Uiso calc R 1 . .
C C23 0.6164(2) -0.0068(2) 0.46017(6) 0.0794(6) Uani d . 1 . .
H H23A 0.5857 -0.0712 0.4777 0.119 Uiso calc R 1 . .
H H23B 0.6527 -0.0423 0.4359 0.119 Uiso calc R 1 . .
H H23C 0.5466 0.0462 0.4520 0.119 Uiso calc R 1 . .
C C24 0.68985(18) 0.27793(19) 0.44725(6) 0.0661(5) Uani d . 1 . .
H H24A 0.7358 0.3350 0.4300 0.079 Uiso calc R 1 . .
H H24B 0.6161 0.2485 0.4311 0.079 Uiso calc R 1 . .
C C25 0.6436(2) 0.3463(2) 0.48475(7) 0.0888(7) Uani d . 1 . .
H H25A 0.6009 0.4205 0.4759 0.133 Uiso calc R 1 . .
H H25B 0.7154 0.3666 0.5028 0.133 Uiso calc R 1 . .
H H25C 0.5852 0.2952 0.4994 0.133 Uiso calc R 1 . .
C C26 1.00319(17) 0.03319(18) 0.39764(5) 0.0572(5) Uani d . 1 . .
C C27 0.9592(2) 0.0418(2) 0.35197(5) 0.0730(6) Uani d . 1 . .
H H27A 0.9153 0.1197 0.3475 0.088 Uiso calc R 1 . .
H H27B 1.0339 0.0417 0.3349 0.088 Uiso calc R 1 . .
C C28 0.8708(2) -0.0618(2) 0.33774(7) 0.0902(7) Uani d . 1 . .
H H28A 0.8429 -0.0478 0.3094 0.135 Uiso calc R 1 . .
H H28B 0.7979 -0.0644 0.3551 0.135 Uiso calc R 1 . .
H H28C 0.9158 -0.1387 0.3397 0.135 Uiso calc R 1 . .
C C29 1.08606(18) -0.07766(19) 0.40901(6) 0.0659(5) Uani d . 1 . .
H H29A 1.0897 -0.0864 0.4390 0.079 Uiso calc R 1 . .
H H29B 1.0458 -0.1511 0.3975 0.079 Uiso calc R 1 . .
C C30 1.2219(2) -0.0698(2) 0.39369(7) 0.0892(7) Uani d . 1 . .
H H30A 1.2651 -0.1465 0.3990 0.134 Uiso calc R 1 . .
H H30B 1.2668 -0.0047 0.4081 0.134 Uiso calc R 1 . .
H H30C 1.2195 -0.0533 0.3644 0.134 Uiso calc R 1 . .
C C31 1.08821(17) 0.26987(17) 0.46351(6) 0.0608(5) Uani d . 1 . .
C C32 1.1474(2) 0.3720(2) 0.43788(8) 0.0834(6) Uani d . 1 . .
H H32A 1.0998 0.3791 0.4116 0.100 Uiso calc R 1 . .
H H32B 1.1389 0.4495 0.4526 0.100 Uiso calc R 1 . .
C C33 1.2877(2) 0.3512(3) 0.42913(11) 0.1209(10) Uani d . 1 . .
H H33A 1.3173 0.4155 0.4114 0.181 Uiso calc R 1 . .
H H33B 1.2976 0.2730 0.4157 0.181 Uiso calc R 1 . .
H H33C 1.3369 0.3518 0.4548 0.181 Uiso calc R 1 . .
C C34 1.1376(2) 0.2585(2) 0.50854(6) 0.0724(6) Uani d . 1 . .
H H34A 1.1070 0.1816 0.5199 0.087 Uiso calc R 1 . .
H H34B 1.2303 0.2550 0.5089 0.087 Uiso calc R 1 . .
C C35 1.0968(3) 0.3636(2) 0.53648(8) 0.1039(8) Uani d . 1 . .
H H35A 1.1301 0.3499 0.5643 0.156 Uiso calc R 1 . .
H H35B 1.0051 0.3674 0.5367 0.156 Uiso calc R 1 . .
H H35C 1.1296 0.4399 0.5262 0.156 Uiso calc R 1 . .

loop_
_atom_site_aniso_label
_atom_site_aniso_U_11
_atom_site_aniso_U_22
_atom_site_aniso_U_33
_atom_site_aniso_U_12
_atom_site_aniso_U_13
_atom_site_aniso_U_23
O1 0.0466(6) 0.0605(8) 0.0632(7) -0.0059(6) -0.0027(5) 0.0021(6)
O2 0.0488(7) 0.0614(8) 0.0634(7) 0.0007(6) -0.0021(5) -0.0084(6)
O3 0.0437(6) 0.0659(8) 0.0630(7) -0.0043(6) 0.0026(5) -0.0111(6)
O4 0.0437(6) 0.0611(8) 0.0652(7) 0.0021(6) 0.0054(5) 0.0027(6)
O5 0.0572(7) 0.0604(7) 0.0501(6) 0.0046(6) -0.0022(5) 0.0003(6)
O6 0.0515(7) 0.0659(8) 0.0538(6) -0.0101(6) -0.0039(5) 0.0010(6)
C1 0.0449(9) 0.0652(11) 0.0502(9) -0.0105(9) -0.0038(7) 0.0030(8)
C2 0.0675(12) 0.0724(13) 0.0631(11) -0.0157(11) -0.0080(9) -0.0065(10)
C3 0.1160(19) 0.1025(18) 0.0605(12) -0.0188(16) 0.0064(12) -0.0127(12)
C4 0.0566(11) 0.0717(13) 0.0588(10) -0.0050(10) -0.0053(9) 0.0063(9)
C5 0.0595(12) 0.1072(18) 0.0838(14) 0.0070(13) -0.0094(10) 0.0049(13)
C6 0.0392(9) 0.0662(12) 0.0593(10) -0.0025(9) 0.0011(8) -0.0108(9)
C7 0.0464(10) 0.0764(14) 0.0864(13) -0.0105(10) 0.0015(9) -0.0042(11)
C8 0.0722(15) 0.124(2) 0.1131(19) -0.0179(15) 0.0302(14) 0.0068(16)
C9 0.0509(10) 0.0697(13) 0.0794(12) 0.0055(10) 0.0041(9) -0.0089(10)
C10 0.0781(15) 0.1055(19) 0.1185(19) 0.0120(15) -0.0265(14) 0.0067(16)
C11 0.0432(9) 0.0624(11) 0.0526(9) 0.0099(9) 0.0017(7) 0.0057(8)
C12 0.0601(11) 0.0719(13) 0.0544(10) 0.0084(10) 0.0037(8) -0.0024(9)
C13 0.0981(17) 0.1066(18) 0.0586(11) 0.0051(15) -0.0128(11) -0.0002(12)
C14 0.0489(10) 0.0698(13) 0.0682(11) 0.0047(9) 0.0067(9) 0.0101(10)
C15 0.0503(12) 0.0942(18) 0.153(2) 0.0072(12) 0.0198(13) 0.0153(17)
O21 0.0551(7) 0.0730(8) 0.0439(6) 0.0043(6) 0.0028(5) 0.0060(6)
O22 0.0588(7) 0.0610(8) 0.0497(6) 0.0004(6) 0.0121(5) 0.0028(6)
O23 0.0653(8) 0.0710(9) 0.0550(7) -0.0093(7) 0.0072(6) 0.0069(6)
O24 0.0581(7) 0.0587(8) 0.0632(7) 0.0003(6) -0.0053(6) -0.0006(6)
O25 0.0538(7) 0.0539(7) 0.0730(8) -0.0018(6) -0.0023(6) 0.0096(6)
O26 0.0531(7) 0.0609(7) 0.0512(6) -0.0030(6) -0.0023(5) 0.0064(5)
C21 0.0459(9) 0.0632(11) 0.0451(8) 0.0011(8) 0.0002(7) 0.0012(8)
C22 0.0574(10) 0.0682(12) 0.0465(9) 0.0005(9) 0.0072(8) 0.0017(8)
C23 0.0714(13) 0.0970(16) 0.0704(12) -0.0254(13) 0.0101(10) -0.0040(12)
C24 0.0551(11) 0.0772(13) 0.0656(11) 0.0078(10) -0.0028(9) 0.0112(10)
C25 0.0859(16) 0.0854(16) 0.0954(16) 0.0253(13) 0.0076(13) -0.0028(13)
C26 0.0574(11) 0.0660(12) 0.0488(9) -0.0059(10) 0.0118(8) 0.0000(9)
C27 0.0690(12) 0.1032(17) 0.0475(10) -0.0046(12) 0.0102(9) 0.0028(11)
C28 0.0816(15) 0.119(2) 0.0690(13) -0.0025(15) -0.0068(11) -0.0193(13)
C29 0.0688(12) 0.0685(13) 0.0607(11) 0.0018(10) 0.0070(9) -0.0068(9)
C30 0.0720(14) 0.1096(19) 0.0871(15) 0.0168(14) 0.0183(12) -0.0120(14)
C31 0.0486(10) 0.0554(11) 0.0779(12) -0.0039(9) -0.0049(9) 0.0003(9)
C32 0.0706(14) 0.0654(14) 0.1144(17) -0.0134(11) 0.0081(12) 0.0102(12)
C33 0.0766(17) 0.109(2) 0.178(3) -0.0214(16) 0.0296(17) 0.015(2)
C34 0.0637(12) 0.0676(13) 0.0848(13) 0.0020(10) -0.0151(10) -0.0094(11)
C35 0.124(2) 0.0822(17) 0.1031(18) 0.0079(16) -0.0277(16) -0.0281(14)

loop_
_atom_type_symbol
_atom_type_description
_atom_type_scat_dispersion_real
_atom_type_scat_dispersion_imag
_atom_type_scat_source
C C 0.0033 0.0016 'International Tables Vol C Tables 4.2.6.8 and 6.1.1.4'
H H 0.0000 0.0000 'International Tables Vol C Tables 4.2.6.8 and 6.1.1.4'
O O 0.0106 0.0060 'International Tables Vol C Tables 4.2.6.8 and 6.1.1.4'

loop_
_geom_angle_atom_site_label_1
_geom_angle_atom_site_label_2
_geom_angle_atom_site_label_3
_geom_angle_site_symmetry_1
_geom_angle_site_symmetry_3
_geom_angle
_geom_angle_publ_flag
C1 O1 O2 . . 107.68(12) ?
C6 O2 O1 . . 107.78(11) ?
C6 O3 O4 . . 107.64(11) ?
C11 O4 O3 . . 107.47(12) ?
C11 O5 O6 . . 107.58(12) ?
C1 O6 O5 . . 107.55(11) ?
O6 C1 O1 . . 112.24(12) ?
O6 C1 C4 . . 112.70(15) ?
O1 C1 C4 . . 102.58(14) ?
O6 C1 C2 . . 102.30(14) ?
O1 C1 C2 . . 111.83(15) ?
C4 C1 C2 . . 115.58(15) ?
C3 C2 C1 . . 113.57(17) ?
C3 C2 H2A . . 108.9 ?
C1 C2 H2A . . 108.9 ?
C3 C2 H2B . . 108.9 ?
C1 C2 H2B . . 108.9 ?
H2A C2 H2B . . 107.7 ?
C2 C3 H3A . . 109.5 ?
C2 C3 H3B . . 109.5 ?
H3A C3 H3B . . 109.5 ?
C2 C3 H3C . . 109.5 ?
H3A C3 H3C . . 109.5 ?
H3B C3 H3C . . 109.5 ?
C5 C4 C1 . . 113.75(17) ?
C5 C4 H4A . . 108.8 ?
C1 C4 H4A . . 108.8 ?
C5 C4 H4B . . 108.8 ?
C1 C4 H4B . . 108.8 ?
H4A C4 H4B . . 107.7 ?
C4 C5 H5A . . 109.5 ?
C4 C5 H5B . . 109.5 ?
H5A C5 H5B . . 109.5 ?
C4 C5 H5C . . 109.5 ?
H5A C5 H5C . . 109.5 ?
H5B C5 H5C . . 109.5 ?
O2 C6 O3 . . 112.38(13) ?
O2 C6 C9 . . 102.42(14) ?
O3 C6 C9 . . 112.48(15) ?
O2 C6 C7 . . 112.24(15) ?
O3 C6 C7 . . 102.00(14) ?
C9 C6 C7 . . 115.73(15) ?
C8 C7 C6 . . 113.62(18) ?
C8 C7 H7A . . 108.8 ?
C6 C7 H7A . . 108.8 ?
C8 C7 H7B . . 108.8 ?
C6 C7 H7B . . 108.8 ?
H7A C7 H7B . . 107.7 ?
C7 C8 H8A . . 109.5 ?
C7 C8 H8B . . 109.5 ?
H8A C8 H8B . . 109.5 ?
C7 C8 H8C . . 109.5 ?
H8A C8 H8C . . 109.5 ?
H8B C8 H8C . . 109.5 ?
C10 C9 C6 . . 114.12(17) ?
C10 C9 H9A . . 108.7 ?
C6 C9 H9A . . 108.7 ?
C10 C9 H9B . . 108.7 ?
C6 C9 H9B . . 108.7 ?
H9A C9 H9B . . 107.6 ?
C9 C10 H10A . . 109.5 ?
C9 C10 H10B . . 109.5 ?
H10A C10 H10B . . 109.5 ?
C9 C10 H10C . . 109.5 ?
H10A C10 H10C . . 109.5 ?
H10B C10 H10C . . 109.5 ?
O5 C11 O4 . . 111.83(13) ?
O5 C11 C12 . . 102.38(14) ?
O4 C11 C12 . . 112.34(14) ?
O5 C11 C14 . . 112.64(14) ?
O4 C11 C14 . . 102.38(14) ?
C12 C11 C14 . . 115.64(15) ?
C13 C12 C11 . . 113.58(17) ?
C13 C12 H12A . . 108.8 ?
C11 C12 H12A . . 108.8 ?
C13 C12 H12B . . 108.8 ?
C11 C12 H12B . . 108.8 ?
H12A C12 H12B . . 107.7 ?
C12 C13 H13A . . 109.5 ?
C12 C13 H13B . . 109.5 ?
H13A C13 H13B . . 109.5 ?
C12 C13 H13C . . 109.5 ?
H13A C13 H13C . . 109.5 ?
H13B C13 H13C . . 109.5 ?
C15 C14 C11 . . 113.07(17) ?
C15 C14 H14A . . 109.0 ?
C11 C14 H14A . . 109.0 ?
C15 C14 H14B . . 109.0 ?
C11 C14 H14B . . 109.0 ?
H14A C14 H14B . . 107.8 ?
C14 C15 H15A . . 109.5 ?
C14 C15 H15B . . 109.5 ?
H15A C15 H15B . . 109.5 ?
C14 C15 H15C . . 109.5 ?
H15A C15 H15C . . 109.5 ?
H15B C15 H15C . . 109.5 ?
C21 O21 O22 . . 107.01(10) ?
C26 O22 O21 . . 107.87(12) ?
C26 O23 O24 . . 107.33(11) ?
C31 O24 O23 . . 107.96(12) ?
C31 O25 O26 . . 107.83(11) ?
C21 O26 O25 . . 107.89(11) ?
O21 C21 O26 . . 112.00(13) ?
O21 C21 C22 . . 112.93(14) ?
O26 C21 C22 . . 102.28(12) ?
O21 C21 C24 . . 102.57(13) ?
O26 C21 C24 . . 111.84(15) ?
C22 C21 C24 . . 115.59(15) ?
C23 C22 C21 . . 113.41(15) ?
C23 C22 H22A . . 108.9 ?
C21 C22 H22A . . 108.9 ?
C23 C22 H22B . . 108.9 ?
C21 C22 H22B . . 108.9 ?
H22A C22 H22B . . 107.7 ?
C22 C23 H23A . . 109.5 ?
C22 C23 H23B . . 109.5 ?
H23A C23 H23B . . 109.5 ?
C22 C23 H23C . . 109.5 ?
H23A C23 H23C . . 109.5 ?
H23B C23 H23C . . 109.5 ?
C25 C24 C21 . . 114.02(16) ?
C25 C24 H24A . . 108.7 ?
C21 C24 H24A . . 108.7 ?
C25 C24 H24B . . 108.7 ?
C21 C24 H24B . . 108.7 ?
H24A C24 H24B . . 107.6 ?
C24 C25 H25A . . 109.5 ?
C24 C25 H25B . . 109.5 ?
H25A C25 H25B . . 109.5 ?
C24 C25 H25C . . 109.5 ?
H25A C25 H25C . . 109.5 ?
H25B C25 H25C . . 109.5 ?
O23 C26 O22 . . 111.68(14) ?
O23 C26 C29 . . 112.79(15) ?
O22 C26 C29 . . 102.44(14) ?
O23 C26 C27 . . 102.23(14) ?
O22 C26 C27 . . 112.50(15) ?
C29 C26 C27 . . 115.59(16) ?
C28 C27 C26 . . 113.99(17) ?
C28 C27 H27A . . 108.8 ?
C26 C27 H27A . . 108.8 ?
C28 C27 H27B . . 108.8 ?
C26 C27 H27B . . 108.8 ?
H27A C27 H27B . . 107.6 ?
C27 C28 H28A . . 109.5 ?
C27 C28 H28B . . 109.5 ?
H28A C28 H28B . . 109.5 ?
C27 C28 H28C . . 109.5 ?
H28A C28 H28C . . 109.5 ?
H28B C28 H28C . . 109.5 ?
C30 C29 C26 . . 114.11(18) ?
C30 C29 H29A . . 108.7 ?
C26 C29 H29A . . 108.7 ?
C30 C29 H29B . . 108.7 ?
C26 C29 H29B . . 108.7 ?
H29A C29 H29B . . 107.6 ?
C29 C30 H30A . . 109.5 ?
C29 C30 H30B . . 109.5 ?
H30A C30 H30B . . 109.5 ?
C29 C30 H30C . . 109.5 ?
H30A C30 H30C . . 109.5 ?
H30B C30 H30C . . 109.5 ?
O24 C31 O25 . . 111.97(14) ?
O24 C31 C32 . . 112.83(16) ?
O25 C31 C32 . . 102.20(15) ?
O24 C31 C34 . . 101.76(14) ?
O25 C31 C34 . . 112.34(16) ?
C32 C31 C34 . . 116.14(17) ?
C33 C32 C31 . . 113.7(2) ?
C33 C32 H32A . . 108.8 ?
C31 C32 H32A . . 108.8 ?
C33 C32 H32B . . 108.8 ?
C31 C32 H32B . . 108.8 ?
H32A C32 H32B . . 107.7 ?
C32 C33 H33A . . 109.5 ?
C32 C33 H33B . . 109.5 ?
H33A C33 H33B . . 109.5 ?
C32 C33 H33C . . 109.5 ?
H33A C33 H33C . . 109.5 ?
H33B C33 H33C . . 109.5 ?
C35 C34 C31 . . 114.02(17) ?
C35 C34 H34A . . 108.7 ?
C31 C34 H34A . . 108.7 ?
C35 C34 H34B . . 108.7 ?
C31 C34 H34B . . 108.7 ?
H34A C34 H34B . . 107.6 ?
C34 C35 H35A . . 109.5 ?
C34 C35 H35B . . 109.5 ?
H35A C35 H35B . . 109.5 ?
C34 C35 H35C . . 109.5 ?
H35A C35 H35C . . 109.5 ?
H35B C35 H35C . . 109.5 ?

loop_
_geom_bond_atom_site_label_1
_geom_bond_atom_site_label_2
_geom_bond_site_symmetry_2
_geom_bond_distance
_geom_bond_publ_flag
O1 C1 . 1.4224(19) ?
O1 O2 . 1.4775(17) ?
O2 C6 . 1.4207(19) ?
O3 C6 . 1.421(2) ?
O3 O4 . 1.4765(16) ?
O4 C11 . 1.424(2) ?
O5 C11 . 1.4190(19) ?
O5 O6 . 1.4757(16) ?
O6 C1 . 1.416(2) ?
C1 C4 . 1.520(3) ?
C1 C2 . 1.531(2) ?
C2 C3 . 1.519(3) ?
C2 H2A . 0.9700 ?
C2 H2B . 0.9700 ?
C3 H3A . 0.9600 ?
C3 H3B . 0.9600 ?
C3 H3C . 0.9600 ?
C4 C5 . 1.516(3) ?
C4 H4A . 0.9700 ?
C4 H4B . 0.9700 ?
C5 H5A . 0.9600 ?
C5 H5B . 0.9600 ?
C5 H5C . 0.9600 ?
C6 C9 . 1.524(3) ?
C6 C7 . 1.526(3) ?
C7 C8 . 1.521(3) ?
C7 H7A . 0.9700 ?
C7 H7B . 0.9700 ?
C8 H8A . 0.9600 ?
C8 H8B . 0.9600 ?
C8 H8C . 0.9600 ?
C9 C10 . 1.509(3) ?
C9 H9A . 0.9700 ?
C9 H9B . 0.9700 ?
C10 H10A . 0.9600 ?
C10 H10B . 0.9600 ?
C10 H10C . 0.9600 ?
C11 C12 . 1.524(2) ?
C11 C14 . 1.525(3) ?
C12 C13 . 1.520(3) ?
C12 H12A . 0.9700 ?
C12 H12B . 0.9700 ?
C13 H13A . 0.9600 ?
C13 H13B . 0.9600 ?
C13 H13C . 0.9600 ?
C14 C15 . 1.515(3) ?
C14 H14A . 0.9700 ?
C14 H14B . 0.9700 ?
C15 H15A . 0.9600 ?
C15 H15B . 0.9600 ?
C15 H15C . 0.9600 ?
O21 C21 . 1.4211(19) ?
O21 O22 . 1.4762(17) ?
O22 C26 . 1.424(2) ?
O23 C26 . 1.420(2) ?
O23 O24 . 1.4739(16) ?
O24 C31 . 1.420(2) ?
O25 C31 . 1.427(2) ?
O25 O26 . 1.4711(16) ?
O26 C21 . 1.4269(19) ?
C21 C22 . 1.521(2) ?
C21 C24 . 1.532(3) ?
C22 C23 . 1.519(3) ?
C22 H22A . 0.9700 ?
C22 H22B . 0.9700 ?
C23 H23A . 0.9600 ?
C23 H23B . 0.9600 ?
C23 H23C . 0.9600 ?
C24 C25 . 1.509(3) ?
C24 H24A . 0.9700 ?
C24 H24B . 0.9700 ?
C25 H25A . 0.9600 ?
C25 H25B . 0.9600 ?
C25 H25C . 0.9600 ?
C26 C29 . 1.521(3) ?
C26 C27 . 1.529(2) ?
C27 C28 . 1.517(3) ?
C27 H27A . 0.9700 ?
C27 H27B . 0.9700 ?
C28 H28A . 0.9600 ?
C28 H28B . 0.9600 ?
C28 H28C . 0.9600 ?
C29 C30 . 1.520(3) ?
C29 H29A . 0.9700 ?
C29 H29B . 0.9700 ?
C30 H30A . 0.9600 ?
C30 H30B . 0.9600 ?
C30 H30C . 0.9600 ?
C31 C32 . 1.525(3) ?
C31 C34 . 1.527(3) ?
C32 C33 . 1.519(3) ?
C32 H32A . 0.9700 ?
C32 H32B . 0.9700 ?
C33 H33A . 0.9600 ?
C33 H33B . 0.9600 ?
C33 H33C . 0.9600 ?
C34 C35 . 1.522(3) ?
C34 H34A . 0.9700 ?
C34 H34B . 0.9700 ?
C35 H35A . 0.9600 ?
C35 H35B . 0.9600 ?
C35 H35C . 0.9600 ?

loop_
_geom_torsion_atom_site_label_1
_geom_torsion_atom_site_label_2
_geom_torsion_atom_site_label_3
_geom_torsion_atom_site_label_4
_geom_torsion_site_symmetry_1
_geom_torsion_site_symmetry_2
_geom_torsion_site_symmetry_3
_geom_torsion_site_symmetry_4
_geom_torsion
_geom_torsion_publ_flag
C1 O1 O2 C6 . . . . -135.40(13) ?
C6 O3 O4 C11 . . . . -135.28(13) ?
C11 O5 O6 C1 . . . . -136.30(13) ?
O5 O6 C1 O1 . . . . 57.42(16) ?
O5 O6 C1 C4 . . . . -57.80(15) ?
O5 O6 C1 C2 . . . . 177.44(12) ?
O2 O1 C1 O6 . . . . 57.54(16) ?
O2 O1 C1 C4 . . . . 178.77(12) ?
O2 O1 C1 C2 . . . . -56.77(16) ?
O6 C1 C2 C3 . . . . -176.63(17) ?
O1 C1 C2 C3 . . . . -56.3(2) ?
C4 C1 C2 C3 . . . . 60.5(2) ?
O6 C1 C4 C5 . . . . -57.0(2) ?
O1 C1 C4 C5 . . . . -177.93(15) ?
C2 C1 C4 C5 . . . . 60.1(2) ?
O1 O2 C6 O3 . . . . 58.51(17) ?
O1 O2 C6 C9 . . . . 179.45(12) ?
O1 O2 C6 C7 . . . . -55.78(16) ?
O4 O3 C6 O2 . . . . 56.96(17) ?
O4 O3 C6 C9 . . . . -58.01(16) ?
O4 O3 C6 C7 . . . . 177.36(12) ?
O2 C6 C7 C8 . . . . -54.1(2) ?
O3 C6 C7 C8 . . . . -174.60(18) ?
C9 C6 C7 C8 . . . . 63.0(2) ?
O2 C6 C9 C10 . . . . -178.82(17) ?
O3 C6 C9 C10 . . . . -57.9(2) ?
C7 C6 C9 C10 . . . . 58.7(2) ?
O6 O5 C11 O4 . . . . 58.43(16) ?
O6 O5 C11 C12 . . . . 178.90(12) ?
O6 O5 C11 C14 . . . . -56.24(16) ?
O3 O4 C11 O5 . . . . 57.93(16) ?
O3 O4 C11 C12 . . . . -56.54(16) ?
O3 O4 C11 C14 . . . . 178.76(11) ?
O5 C11 C12 C13 . . . . -176.61(16) ?
O4 C11 C12 C13 . . . . -56.5(2) ?
C14 C11 C12 C13 . . . . 60.5(2) ?
O5 C11 C14 C15 . . . . -55.8(2) ?
O4 C11 C14 C15 . . . . -176.08(17) ?
C12 C11 C14 C15 . . . . 61.4(2) ?
C21 O21 O22 C26 . . . . -136.54(13) ?
C26 O23 O24 C31 . . . . -136.54(14) ?
C31 O25 O26 C21 . . . . -134.54(14) ?
O22 O21 C21 O26 . . . . 59.57(16) ?
O22 O21 C21 C22 . . . . -55.26(16) ?
O22 O21 C21 C24 . . . . 179.66(12) ?
O25 O26 C21 O21 . . . . 56.61(16) ?
O25 O26 C21 C22 . . . . 177.80(12) ?
O25 O26 C21 C24 . . . . -57.91(16) ?
O21 C21 C22 C23 . . . . -47.0(2) ?
O26 C21 C22 C23 . . . . -167.56(16) ?
C24 C21 C22 C23 . . . . 70.7(2) ?
O21 C21 C24 C25 . . . . -176.27(17) ?
O26 C21 C24 C25 . . . . -56.1(2) ?
C22 C21 C24 C25 . . . . 60.4(2) ?
O24 O23 C26 O22 . . . . 58.39(16) ?
O24 O23 C26 C29 . . . . -56.34(16) ?
O24 O23 C26 C27 . . . . 178.88(13) ?
O21 O22 C26 O23 . . . . 56.67(16) ?
O21 O22 C26 C29 . . . . 177.63(12) ?
O21 O22 C26 C27 . . . . -57.62(18) ?
O23 C26 C27 C28 . . . . -172.48(17) ?
O22 C26 C27 C28 . . . . -52.6(2) ?
C29 C26 C27 C28 . . . . 64.6(2) ?
O23 C26 C29 C30 . . . . -43.7(2) ?
O22 C26 C29 C30 . . . . -163.93(16) ?
C27 C26 C29 C30 . . . . 73.4(2) ?
O23 O24 C31 O25 . . . . 58.89(17) ?
O23 O24 C31 C32 . . . . -55.75(18) ?
O23 O24 C31 C34 . . . . 179.07(13) ?
O26 O25 C31 O24 . . . . 57.09(17) ?
O26 O25 C31 C32 . . . . 178.11(13) ?
O26 O25 C31 C34 . . . . -56.71(18) ?
O24 C31 C32 C33 . . . . -49.3(3) ?
O25 C31 C32 C33 . . . . -169.8(2) ?
C34 C31 C32 C33 . . . . 67.6(3) ?
O24 C31 C34 C35 . . . . -167.02(18) ?
O25 C31 C34 C35 . . . . -47.1(2) ?
C32 C31 C34 C35 . . . . 70.0(3) ?
